data_4075721
loop_
_publ_author_name
'Mathur, Pradeep'
'Singh, Vinay K.'
'Mobin, Shaikh M.'
'Srinivasu, Chimalakonda'
'Trivedi, Rajiv'
'Bhunia, Anjan K.'
'Puranik, Vedavati G.'

_publ_section_title
;
 Synthesis and Characterization of Ferrocenylchalcogenopropargyl Complexes
 [Fe(\h5-C5H4EICH2C&#x22EE;CH)2] (EI= Se, S) and Their Reactions To Form
 Unusual Ferrocenyl-Containing Metal Clusters with Eclipsed Cp Rings and
 New Five-Membered FeEICHCCH2Ring Ligand System&#x2020;
;
_journal_issue 3
_journal_name_full Organometallics
_journal_page_first 367
_journal_paper_doi 10.1021/om049226r
_journal_volume 24
_journal_year 2005
_chemical_formula_sum 'C16 H14 Fe Se2'
_chemical_formula_weight 420.04
_chemical_name_systematic
; 
 ? 
;
_space_group_IT_number 1
_symmetry_cell_setting triclinic
_symmetry_space_group_name_Hall 'P 1'
_symmetry_space_group_name_H-M 'P 1'
_atom_sites_solution_hydrogens geom
_atom_sites_solution_primary direct
_atom_sites_solution_secondary difmap
_audit_creation_method SHELXL-97
_cell_angle_alpha 105.771(7)
_cell_angle_beta 101.616(7)
_cell_angle_gamma 104.784(9)
_cell_formula_units_Z 1
_cell_length_a 6.0550(6)
_cell_length_b 6.8540(6)
_cell_length_c 10.0860(8)
_cell_measurement_reflns_used 25
_cell_measurement_temperature 293(2)
_cell_measurement_theta_max 10.5200
_cell_measurement_theta_min 5.9800
_cell_volume 372.64(7)
_computing_cell_refinement 'Argus (Nonius, MACH3 software)'
_computing_data_collection 'Argus (Nonius, MACH3 software)'
_computing_data_reduction 'Maxus (Nonius software)'
_computing_molecular_graphics Ortep
_computing_publication_material Shelx97
_computing_structure_refinement 'SHELXL-97 (Sheldrick, 1997)'
_computing_structure_solution 'SHELXS-97 (Sheldrick, 1990)'
_diffrn_ambient_temperature 293(2)
_diffrn_measured_fraction_theta_full 1.000
_diffrn_measured_fraction_theta_max 1.000
_diffrn_measurement_device_type 'Nonius MACH3'
_diffrn_measurement_method \w/q-scan
_diffrn_radiation_monochromator graphite
_diffrn_radiation_source 'fine-focus sealed tube'
_diffrn_radiation_type MoK\a
_diffrn_radiation_wavelength 0.71073
_diffrn_reflns_av_R_equivalents 0.0000
_diffrn_reflns_av_sigmaI/netI 0.0220
_diffrn_reflns_limit_h_max 6
_diffrn_reflns_limit_h_min -7
_diffrn_reflns_limit_k_max 8
_diffrn_reflns_limit_k_min 0
_diffrn_reflns_limit_l_max 11
_diffrn_reflns_limit_l_min -11
_diffrn_reflns_number 1430
_diffrn_reflns_theta_full 24.92
_diffrn_reflns_theta_max 24.92
_diffrn_reflns_theta_min 2.19
_diffrn_standards_decay_% <3%
_diffrn_standards_interval_time 3600
_diffrn_standards_number 3
_exptl_absorpt_coefficient_mu 5.878
_exptl_absorpt_correction_T_max 0.2716
_exptl_absorpt_correction_T_min 0.2021
_exptl_absorpt_correction_type psi-scan
_exptl_crystal_colour Brownish
_exptl_crystal_density_diffrn 1.872
_exptl_crystal_density_method 'not measured'
_exptl_crystal_description Block
_exptl_crystal_F_000 204
_exptl_crystal_size_max 0.40
_exptl_crystal_size_mid 0.35
_exptl_crystal_size_min 0.30
_refine_diff_density_max 1.328
_refine_diff_density_min -1.720
_refine_diff_density_rms 0.176
_refine_ls_abs_structure_details 'Flack H D (1983), Acta Cryst. A39, 876-881'
_refine_ls_abs_structure_Flack 0.01(5)
_refine_ls_extinction_method none
_refine_ls_goodness_of_fit_ref 1.110
_refine_ls_hydrogen_treatment mixed
_refine_ls_matrix_type full
_refine_ls_number_parameters 171
_refine_ls_number_reflns 1430
_refine_ls_number_restraints 0
_refine_ls_restrained_S_all 1.110
_refine_ls_R_factor_all 0.0649
_refine_ls_R_factor_gt 0.0527
_refine_ls_shift/su_max 0.007
_refine_ls_shift/su_mean 0.002
_refine_ls_structure_factor_coef Fsqd
_refine_ls_weighting_details 'w=1/[\s^2^(Fo^2^)+(0.1073P)^2^+0.0111P] where P=(Fo^2^+2Fc^2^)/3'
_refine_ls_weighting_scheme calc
_refine_ls_wR_factor_gt 0.1291
_refine_ls_wR_factor_ref 0.1385
_reflns_number_gt 1222
_reflns_number_total 1430
_reflns_threshold_expression >2sigma(I)
_cod_data_source_file om049226rsi20041007_051420.cif
_cod_data_source_block cmpd1
_cod_depositor_comments
;
The following automatic conversions were performed:

'_symmetry_cell_setting' value 'Triclinic' changed to 'triclinic'
according to /home/saulius/struct/CIF-dictionaries/cif_core.dic
dictionary named 'cif_core.dic' version 2.4.1 from
2010-06-29.

'_exptl_absorpt_correction_type' value 'Psi-scan'
changed to 'psi-scan' according to
/home/saulius/struct/CIF-dictionaries/cif_core.dic dictionary named
'cif_core.dic' version 2.4.1 from 2010-06-29.

Automatic conversion script
Id: cif_fix_values 1715 2011-07-08 13:25:40Z adriana 

The following automatic conversions were performed:

'_refine_ls_weighting_scheme' value 'calc
w=1/[\s^2^(Fo^2^)+(0.1073P)^2^+0.0111P] where P=(Fo^2^+2Fc^2^)/3' was
changed to 'calc'. New tag '_refine_ls_weighting_details' was
created. The value of the new tag was set to
'w=1/[\s^2^(Fo^2^)+(0.1073P)^2^+0.0111P] where P=(Fo^2^+2Fc^2^)/3'.

Automatic conversion script
Id: cif_fix_values 3143 2015-03-26 13:38:13Z robertas 
;
_cod_original_cell_volume 372.64(6)
_cod_database_code 4075721

loop_
_symmetry_equiv_pos_as_xyz
'x, y, z'

loop_
_atom_site_label
_atom_site_type_symbol
_atom_site_fract_x
_atom_site_fract_y
_atom_site_fract_z
_atom_site_U_iso_or_equiv
_atom_site_adp_type
_atom_site_occupancy
_atom_site_calc_flag
_atom_site_refinement_flags
Fe1 Fe 0.1578(7) 0.8861(7) 0.2024(5) 0.0305(3) Uani 1 d .
Se1 Se -0.2177(2) 0.36982(18) 0.03227(12) 0.0557(7) Uani 1 d .
Se2 Se 0.5340 1.3986 0.3724 0.0558(7) Uani 1 d .
C3 C 0.131(3) 0.828(3) 0.388(2) 0.049(6) Uani 1 d .
H3 H 0.1125 0.6967 0.4023 0.059 Uiso 1 calc R
C2 C 0.355(4) 0.983(4) 0.414(2) 0.042(5) Uani 1 d .
H2 H 0.5037 0.9697 0.4464 0.051 Uiso 1 calc R
C1 C 0.313(2) 1.162(3) 0.3842(14) 0.033(4) Uani 1 d .
C5 C 0.062(4) 1.125(4) 0.333(2) 0.041(5) Uani 1 d .
H5 H -0.0191 1.2109 0.3041 0.049 Uiso 1 calc R
C4 C -0.038(4) 0.889(3) 0.342(2) 0.050(6) Uani 1 d .
H4 H -0.1991 0.8086 0.3167 0.060 Uiso 1 calc R
C10 C 0.268(4) 0.678(3) 0.069(2) 0.039(4) Uani 1 d .
H10 H 0.3497 0.5876 0.0911 0.047 Uiso 1 calc R
C9 C 0.369(3) 0.859(4) 0.067(2) 0.043(5) Uani 1 d .
H9 H 0.5325 0.9264 0.0913 0.052 Uiso 1 calc R
C8 C 0.175(3) 0.954(3) 0.0184(17) 0.045(6) Uani 1 d .
H8 H 0.1961 1.0871 0.0073 0.054 Uiso 1 calc R
C7 C -0.038(4) 0.796(3) -0.005(2) 0.040(5) Uani 1 d .
H7 H -0.1906 0.7995 -0.0405 0.047 Uiso 1 calc R
C6 C 0.020(4) 0.623(2) 0.035(2) 0.045(5) Uani 1 d .
C11 C 0.668(3) 1.566(3) 0.5806(13) 0.050(6) Uani 1 d .
H11A H 0.7613 1.4940 0.6267 0.060 Uiso 1 calc R
H11B H 0.7753 1.7065 0.5932 0.060 Uiso 1 calc R
C12 C 0.480(6) 1.595(5) 0.653(2) 0.066(8) Uani 1 d .
C13 C 0.344(5) 1.626(4) 0.708(2) 0.066(8) Uani 1 d .
H13 H 0.2300 1.6522 0.7534 0.079 Uiso 1 calc R
C14 C -0.342(3) 0.210(4) -0.175(2) 0.068(8) Uani 1 d .
H14A H -0.4584 0.0724 -0.1905 0.082 Uiso 1 calc R
H14B H -0.4243 0.2886 -0.2214 0.082 Uiso 1 calc R
C15 C -0.162(4) 0.174(3) -0.239(2) 0.040(5) Uani 1 d .
C16 C -0.007(5) 0.157(4) -0.294(3) 0.066(7) Uani 1 d .
H16 H 0.1130 0.1435 -0.3373 0.079 Uiso 1 calc R

loop_
_atom_site_aniso_label
_atom_site_aniso_U_11
_atom_site_aniso_U_22
_atom_site_aniso_U_33
_atom_site_aniso_U_23
_atom_site_aniso_U_13
_atom_site_aniso_U_12
Fe1 0.0318(5) 0.0299(6) 0.0314(5) 0.0072(4) 0.0133(4) 0.0130(4)
Se1 0.0682(14) 0.0413(14) 0.0537(14) 0.0111(12) 0.0322(12) 0.0057(14)
Se2 0.0652(14) 0.0424(14) 0.0546(14) 0.0110(13) 0.0302(12) 0.0049(13)
C3 0.043(10) 0.055(12) 0.061(12) 0.027(11) 0.036(9) 0.009(9)
C2 0.054(12) 0.046(13) 0.030(9) 0.004(9) 0.015(8) 0.030(12)
C1 0.017(6) 0.056(10) 0.011(5) -0.009(6) -0.002(4) 0.012(6)
C5 0.040(9) 0.051(10) 0.036(8) 0.005(7) 0.016(7) 0.029(8)
C4 0.055(12) 0.043(9) 0.038(8) -0.001(7) 0.038(8) -0.010(8)
C10 0.041(9) 0.026(7) 0.056(11) 0.012(7) 0.025(8) 0.013(7)
C9 0.030(8) 0.060(13) 0.041(8) 0.007(7) 0.007(6) 0.032(9)
C8 0.086(14) 0.029(9) 0.025(8) 0.005(7) 0.010(8) 0.037(10)
C7 0.036(10) 0.040(12) 0.037(10) 0.013(9) 0.002(8) 0.010(10)
C6 0.078(13) 0.013(7) 0.057(10) 0.021(7) 0.035(9) 0.015(8)
C11 0.071(12) 0.031(10) 0.015(5) -0.010(6) -0.008(6) -0.005(8)
C12 0.092(16) 0.059(17) 0.030(11) -0.002(10) 0.008(12) 0.023(15)
C13 0.079(16) 0.065(15) 0.028(8) -0.003(10) 0.020(9) 0.000(13)
C14 0.028(8) 0.053(13) 0.131(18) 0.031(12) 0.038(10) 0.012(8)
C15 0.044(9) 0.022(9) 0.042(10) 0.003(8) 0.013(8) -0.002(8)
C16 0.051(12) 0.052(14) 0.090(16) 0.013(12) 0.026(11) 0.019(11)

loop_
_atom_type_symbol
_atom_type_description
_atom_type_scat_dispersion_real
_atom_type_scat_dispersion_imag
_atom_type_scat_source
C C 0.0033 0.0016 'International Tables Vol C Tables 4.2.6.8 and 6.1.1.4'
H H 0.0000 0.0000 'International Tables Vol C Tables 4.2.6.8 and 6.1.1.4'
Se Se -0.0929 2.2259 'International Tables Vol C Tables 4.2.6.8 and 6.1.1.4'
Fe Fe 0.3463 0.8444 'International Tables Vol C Tables 4.2.6.8 and 6.1.1.4'

loop_
_geom_angle_atom_site_label_1
_geom_angle_atom_site_label_2
_geom_angle_atom_site_label_3
_geom_angle
C6 Fe1 C4 111.3(8)
C6 Fe1 C10 41.0(9)
C4 Fe1 C10 139.5(10)
C6 Fe1 C7 42.8(7)
C4 Fe1 C7 113.9(9)
C10 Fe1 C7 68.4(9)
C6 Fe1 C3 111.6(8)
C4 Fe1 C3 36.0(8)
C10 Fe1 C3 115.1(9)
C7 Fe1 C3 139.8(8)
C6 Fe1 C8 69.7(7)
C4 Fe1 C8 141.5(9)
C10 Fe1 C8 67.5(7)
C7 Fe1 C8 39.8(9)
C3 Fe1 C8 177.3(10)
C6 Fe1 C2 138.2(9)
C4 Fe1 C2 65.6(9)
C10 Fe1 C2 112.6(9)
C7 Fe1 C2 178.9(12)
C3 Fe1 C2 40.4(9)
C8 Fe1 C2 140.0(9)
C6 Fe1 C9 66.9(8)
C4 Fe1 C9 173.9(11)
C10 Fe1 C9 35.6(9)
C7 Fe1 C9 69.1(8)
C3 Fe1 C9 138.5(8)
C8 Fe1 C9 44.1(7)
C2 Fe1 C9 111.5(9)
C6 Fe1 C1 178.0(9)
C4 Fe1 C1 69.0(7)
C10 Fe1 C1 137.5(8)
C7 Fe1 C1 139.1(9)
C3 Fe1 C1 67.4(8)
C8 Fe1 C1 111.3(8)
C2 Fe1 C1 39.9(7)
C9 Fe1 C1 112.5(8)
C6 Fe1 C5 141.5(8)
C4 Fe1 C5 46.1(9)
C10 Fe1 C5 174.4(12)
C7 Fe1 C5 110.3(9)
C3 Fe1 C5 69.6(9)
C8 Fe1 C5 107.9(8)
C2 Fe1 C5 68.7(8)
C9 Fe1 C5 138.8(9)
C1 Fe1 C5 40.2(7)
C6 Se1 C14 100.7(8)
C1 Se2 C11 98.4(7)
C4 C3 C2 111.5(19)
C4 C3 Fe1 70.8(11)
C2 C3 Fe1 70.3(11)
C4 C3 H3 124.3
C2 C3 H3 124.3
Fe1 C3 H3 126.2
C1 C2 C3 108.3(18)
C1 C2 Fe1 71.0(10)
C3 C2 Fe1 69.3(12)
C1 C2 H2 125.9
C3 C2 H2 125.9
Fe1 C2 H2 125.4
C2 C1 C5 111(2)
C2 C1 Se2 128.0(14)
C5 C1 Se2 120.5(16)
C2 C1 Fe1 69.0(11)
C5 C1 Fe1 70.1(11)
Se2 C1 Fe1 118.5(8)
C1 C5 C4 99.4(18)
C1 C5 Fe1 69.7(11)
C4 C5 Fe1 64.5(10)
C1 C5 H5 130.3
C4 C5 H5 130.3
Fe1 C5 H5 127.0
C3 C4 C5 110.3(15)
C3 C4 Fe1 73.2(11)
C5 C4 Fe1 69.4(9)
C3 C4 H4 124.8
C5 C4 H4 124.8
Fe1 C4 H4 124.1
C9 C10 C6 113.5(19)
C9 C10 Fe1 73.4(13)
C6 C10 Fe1 66.8(12)
C9 C10 H10 123.3
C6 C10 H10 123.3
Fe1 C10 H10 128.3
C10 C9 C8 108.1(16)
C10 C9 Fe1 71.0(13)
C8 C9 Fe1 67.9(9)
C10 C9 H9 125.9
C8 C9 H9 125.9
Fe1 C9 H9 126.8
C7 C8 C9 104.4(16)
C7 C8 Fe1 69.2(12)
C9 C8 Fe1 68.1(9)
C7 C8 H8 127.8
C9 C8 H8 127.8
Fe1 C8 H8 126.4
C8 C7 C6 107.5(17)
C8 C7 Fe1 71.0(10)
C6 C7 Fe1 66.0(11)
C8 C7 H7 126.3
C6 C7 H7 126.3
Fe1 C7 H7 128.2
C10 C6 C7 106.2(17)
C10 C6 Se1 130.2(14)
C7 C6 Se1 123.5(16)
C10 C6 Fe1 72.2(13)
C7 C6 Fe1 71.2(10)
Se1 C6 Fe1 122.5(10)
C12 C11 Se2 112.7(14)
C12 C11 H11A 109.0
Se2 C11 H11A 109.0
C12 C11 H11B 109.0
Se2 C11 H11B 109.0
H11A C11 H11B 107.8
C13 C12 C11 177(3)
C12 C13 H13 180.0
C15 C14 Se1 113.0(14)
C15 C14 H14A 109.0
Se1 C14 H14A 109.0
C15 C14 H14B 109.0
Se1 C14 H14B 109.0
H14A C14 H14B 107.8
C16 C15 C14 176(3)
C15 C16 H16 180.0

loop_
_geom_bond_atom_site_label_1
_geom_bond_atom_site_label_2
_geom_bond_distance
Fe1 C6 1.953(19)
Fe1 C4 2.016(16)
Fe1 C10 2.02(2)
Fe1 C7 2.02(2)
Fe1 C3 2.044(19)
Fe1 C8 2.047(18)
Fe1 C2 2.06(2)
Fe1 C9 2.05(2)
Fe1 C1 2.084(16)
Fe1 C5 2.09(2)
Se1 C6 1.941(17)
Se1 C14 1.96(2)
Se2 C1 1.867(19)
Se2 C11 1.978(12)
C3 C4 1.26(3)
C3 C2 1.42(3)
C3 H3 0.9300
C2 C1 1.41(3)
C2 H2 0.9300
C1 C5 1.43(2)
C5 C4 1.61(3)
C5 H5 0.9300
C4 H4 0.9300
C10 C9 1.25(3)
C10 C6 1.39(3)
C10 H10 0.9300
C9 C8 1.54(2)
C9 H9 0.9300
C8 C7 1.38(3)
C8 H8 0.9300
C7 C6 1.45(2)
C7 H7 0.9300
C11 C12 1.50(4)
C11 H11A 0.9700
C11 H11B 0.9700
C12 C13 1.11(4)
C13 H13 0.9300
C14 C15 1.42(3)
C14 H14A 0.9700
C14 H14B 0.9700
C15 C16 1.20(4)
C16 H16 0.9300

loop_
_geom_torsion_atom_site_label_1
_geom_torsion_atom_site_label_2
_geom_torsion_atom_site_label_3
_geom_torsion_atom_site_label_4
_geom_torsion
C6 Fe1 C3 C4 -97.0(14)
C10 Fe1 C3 C4 -141.6(13)
C7 Fe1 C3 C4 -56(2)
C8 Fe1 C3 C4 22(23)
C2 Fe1 C3 C4 122.4(18)
C9 Fe1 C3 C4 -176.0(18)
C1 Fe1 C3 C4 85.0(13)
C5 Fe1 C3 C4 41.7(13)
C6 Fe1 C3 C2 140.6(13)
C4 Fe1 C3 C2 -122.4(18)
C10 Fe1 C3 C2 96.0(14)
C7 Fe1 C3 C2 -178.3(18)
C8 Fe1 C3 C2 -100(22)
C9 Fe1 C3 C2 61.6(19)
C1 Fe1 C3 C2 -37.4(11)
C5 Fe1 C3 C2 -80.7(13)
C4 C3 C2 C1 2(2)
Fe1 C3 C2 C1 60.6(13)
C4 C3 C2 Fe1 -58.9(14)
C6 Fe1 C2 C1 178.8(15)
C4 Fe1 C2 C1 -85.9(12)
C10 Fe1 C2 C1 138.4(11)
C7 Fe1 C2 C1 -22(72)
C3 Fe1 C2 C1 -118.9(17)
C8 Fe1 C2 C1 57.0(16)
C9 Fe1 C2 C1 99.9(13)
C5 Fe1 C2 C1 -35.8(11)
C6 Fe1 C2 C3 -62.3(18)
C4 Fe1 C2 C3 33.0(12)
C10 Fe1 C2 C3 -102.7(14)
C7 Fe1 C2 C3 97(71)
C8 Fe1 C2 C3 175.9(16)
C9 Fe1 C2 C3 -141.2(14)
C1 Fe1 C2 C3 118.9(17)
C5 Fe1 C2 C3 83.2(13)
C3 C2 C1 C5 -2(2)
Fe1 C2 C1 C5 57.9(13)
C3 C2 C1 Se2 -169.9(12)
Fe1 C2 C1 Se2 -110.4(13)
C3 C2 C1 Fe1 -59.5(13)
C11 Se2 C1 C2 -81.7(17)
C11 Se2 C1 C5 111.0(15)
C11 Se2 C1 Fe1 -166.4(9)
C6 Fe1 C1 C2 -24(29)
C4 Fe1 C1 C2 76.7(14)
C10 Fe1 C1 C2 -65.2(18)
C7 Fe1 C1 C2 179(2)
C3 Fe1 C1 C2 37.8(13)
C8 Fe1 C1 C2 -144.7(12)
C9 Fe1 C1 C2 -97.0(14)
C5 Fe1 C1 C2 122.5(18)
C6 Fe1 C1 C5 -147(28)
C4 Fe1 C1 C5 -45.8(13)
C10 Fe1 C1 C5 172.3(18)
C7 Fe1 C1 C5 56.9(18)
C3 Fe1 C1 C5 -84.6(13)
C8 Fe1 C1 C5 92.8(13)
C2 Fe1 C1 C5 -122.5(18)
C9 Fe1 C1 C5 140.5(12)
C6 Fe1 C1 Se2 99(28)
C4 Fe1 C1 Se2 -160.5(12)
C10 Fe1 C1 Se2 57.6(15)
C7 Fe1 C1 Se2 -57.8(15)
C3 Fe1 C1 Se2 160.7(11)
C8 Fe1 C1 Se2 -21.9(11)
C2 Fe1 C1 Se2 122.8(15)
C9 Fe1 C1 Se2 25.8(11)
C5 Fe1 C1 Se2 -114.7(16)
C2 C1 C5 C4 1.0(18)
Se2 C1 C5 C4 170.3(10)
Fe1 C1 C5 C4 58.2(10)
C2 C1 C5 Fe1 -57.3(12)
Se2 C1 C5 Fe1 112.0(11)
C6 Fe1 C5 C1 178.2(15)
C4 Fe1 C5 C1 111.7(16)
C10 Fe1 C5 C1 -69(12)
C7 Fe1 C5 C1 -144.2(13)
C3 Fe1 C5 C1 78.8(12)
C8 Fe1 C5 C1 -102.1(12)
C2 Fe1 C5 C1 35.5(12)
C9 Fe1 C5 C1 -63.1(16)
C6 Fe1 C5 C4 66.5(16)
C10 Fe1 C5 C4 180(11)
C7 Fe1 C5 C4 104.1(13)
C3 Fe1 C5 C4 -32.9(10)
C8 Fe1 C5 C4 146.2(11)
C2 Fe1 C5 C4 -76.2(13)
C9 Fe1 C5 C4 -174.8(15)
C1 Fe1 C5 C4 -111.7(16)
C2 C3 C4 C5 -1(2)
Fe1 C3 C4 C5 -59.7(12)
C2 C3 C4 Fe1 58.7(14)
C1 C5 C4 C3 0(2)
Fe1 C5 C4 C3 62.1(14)
C1 C5 C4 Fe1 -62.0(11)
C6 Fe1 C4 C3 97.7(14)
C10 Fe1 C4 C3 60.0(18)
C7 Fe1 C4 C3 144.2(14)
C8 Fe1 C4 C3 -178.4(17)
C2 Fe1 C4 C3 -36.9(13)
C9 Fe1 C4 C3 26(11)
C1 Fe1 C4 C3 -80.1(13)
C5 Fe1 C4 C3 -120.1(16)
C6 Fe1 C4 C5 -142.2(10)
C10 Fe1 C4 C5 -179.9(17)
C7 Fe1 C4 C5 -95.7(12)
C3 Fe1 C4 C5 120.1(16)
C8 Fe1 C4 C5 -58.3(16)
C2 Fe1 C4 C5 83.2(12)
C9 Fe1 C4 C5 146(10)
C1 Fe1 C4 C5 39.9(10)
C6 Fe1 C10 C9 125.4(19)
C4 Fe1 C10 C9 -174.2(16)
C7 Fe1 C10 C9 83.9(14)
C3 Fe1 C10 C9 -140.0(13)
C8 Fe1 C10 C9 40.8(12)
C2 Fe1 C10 C9 -95.7(14)
C1 Fe1 C10 C9 -56.6(18)
C5 Fe1 C10 C9 6(13)
C4 Fe1 C10 C6 60.4(18)
C7 Fe1 C10 C6 -41.6(11)
C3 Fe1 C10 C6 94.6(12)
C8 Fe1 C10 C6 -84.6(12)
C2 Fe1 C10 C6 138.8(13)
C9 Fe1 C10 C6 -125.4(19)
C1 Fe1 C10 C6 178.0(14)
C5 Fe1 C10 C6 -119(11)
C6 C10 C9 C8 -3(3)
Fe1 C10 C9 C8 -57.8(12)
C6 C10 C9 Fe1 54.8(17)
C6 Fe1 C9 C10 -35.5(13)
C4 Fe1 C9 C10 39(11)
C7 Fe1 C9 C10 -81.8(15)
C3 Fe1 C9 C10 61.5(19)
C8 Fe1 C9 C10 -119.7(16)
C2 Fe1 C9 C10 99.2(15)
C1 Fe1 C9 C10 142.4(13)
C5 Fe1 C9 C10 -179.1(19)
C6 Fe1 C9 C8 84.2(10)
C4 Fe1 C9 C8 158(10)
C10 Fe1 C9 C8 119.7(16)
C7 Fe1 C9 C8 37.9(11)
C3 Fe1 C9 C8 -178.8(16)
C2 Fe1 C9 C8 -141.1(11)
C1 Fe1 C9 C8 -97.9(11)
C5 Fe1 C9 C8 -59.4(15)
C10 C9 C8 C7 0(2)
Fe1 C9 C8 C7 -60.1(13)
C10 C9 C8 Fe1 59.8(16)
C6 Fe1 C8 C7 38.8(12)
C4 Fe1 C8 C7 -60.3(17)
C10 Fe1 C8 C7 82.9(13)
C3 Fe1 C8 C7 -82(22)
C2 Fe1 C8 C7 -178.3(18)
C9 Fe1 C8 C7 116.1(15)
C1 Fe1 C8 C7 -143.1(12)
C5 Fe1 C8 C7 -100.4(13)
C6 Fe1 C8 C9 -77.3(12)
C4 Fe1 C8 C9 -176.4(17)
C10 Fe1 C8 C9 -33.2(11)
C7 Fe1 C8 C9 -116.1(15)
C3 Fe1 C8 C9 162(22)
C2 Fe1 C8 C9 65.6(15)
C1 Fe1 C8 C9 100.9(11)
C5 Fe1 C8 C9 143.5(11)
C9 C8 C7 C6 3.4(19)
Fe1 C8 C7 C6 -56.0(13)
C9 C8 C7 Fe1 59.4(11)
C6 Fe1 C7 C8 -120.1(17)
C4 Fe1 C7 C8 143.7(12)
C10 Fe1 C7 C8 -80.3(12)
C3 Fe1 C7 C8 175.9(16)
C2 Fe1 C7 C8 80(71)
C9 Fe1 C7 C8 -42.0(11)
C1 Fe1 C7 C8 58.7(17)
C5 Fe1 C7 C8 93.9(13)
C4 Fe1 C7 C6 -96.2(14)
C10 Fe1 C7 C6 39.8(12)
C3 Fe1 C7 C6 -64.0(18)
C8 Fe1 C7 C6 120.1(17)
C2 Fe1 C7 C6 -160(70)
C9 Fe1 C7 C6 78.1(13)
C1 Fe1 C7 C6 178.8(15)
C5 Fe1 C7 C6 -146.0(12)
C9 C10 C6 C7 5(3)
Fe1 C10 C6 C7 63.5(13)
C9 C10 C6 Se1 -176.2(14)
Fe1 C10 C6 Se1 -117.9(18)
C9 C10 C6 Fe1 -58.3(18)
C8 C7 C6 C10 -5(2)
Fe1 C7 C6 C10 -64.2(15)
C8 C7 C6 Se1 176.2(13)
Fe1 C7 C6 Se1 117.1(14)
C8 C7 C6 Fe1 59.1(14)
C14 Se1 C6 C10 -103(2)
C14 Se1 C6 C7 75.7(18)
C14 Se1 C6 Fe1 163.7(11)
C4 Fe1 C6 C10 -142.7(13)
C7 Fe1 C6 C10 114.8(17)
C3 Fe1 C6 C10 -103.9(13)
C8 Fe1 C6 C10 78.6(12)
C2 Fe1 C6 C10 -65.8(18)
C9 Fe1 C6 C10 31.1(12)
C1 Fe1 C6 C10 -43(28)
C5 Fe1 C6 C10 172.2(19)
C4 Fe1 C6 C7 102.6(14)
C10 Fe1 C6 C7 -114.8(17)
C3 Fe1 C6 C7 141.4(12)
C8 Fe1 C6 C7 -36.2(12)
C2 Fe1 C6 C7 179.4(19)
C9 Fe1 C6 C7 -83.7(12)
C1 Fe1 C6 C7 -157(28)
C5 Fe1 C6 C7 57.4(18)
C4 Fe1 C6 Se1 -15.8(14)
C10 Fe1 C6 Se1 126.8(16)
C7 Fe1 C6 Se1 -118.4(18)
C3 Fe1 C6 Se1 23.0(14)
C8 Fe1 C6 Se1 -154.5(13)
C2 Fe1 C6 Se1 61.0(18)
C9 Fe1 C6 Se1 157.9(13)
C1 Fe1 C6 Se1 84(28)
C5 Fe1 C6 Se1 -61.0(17)
C1 Se2 C11 C12 -51.6(17)
Se2 C11 C12 C13 -113(47)
C6 Se1 C14 C15 55.0(18)
Se1 C14 C15 C16 -86(32)
